data_4120161
loop_
_publ_author_name
'Johnathon D. Dooley'
'Suresh Reddy Chidipudi'
'Hon Wai Lam'

_publ_section_title
;
 Catalyst-Controlled Divergent C-H Functionalization of Unsymmetrical
 2-Aryl Cyclic 1,3-Dicarbonyl Compounds with Alkynes and Alkenes
;
_journal_name_full 'Journal of the American Chemical Society'
_journal_page_first 10829
_journal_page_last 10836
_journal_paper_doi 10.1021/ja404867k
_journal_volume 135
_journal_year 2013
_chemical_formula_moiety 'C28 H25 N O2'
_chemical_formula_sum 'C28 H25 N O2'
_chemical_formula_weight 407.49
_chemical_name_systematic
;
 ?
;
_space_group_crystal_system orthorhombic
_space_group_IT_number 19
_space_group_name_Hall 'P 2ac 2ab'
_space_group_name_H-M_alt 'P 21 21 21'
_symmetry_space_group_name_Hall 'P 2ac 2ab'
_symmetry_space_group_name_H-M 'P 21 21 21'
_atom_sites_solution_hydrogens difmap
_atom_sites_solution_primary direct
_atom_sites_solution_secondary difmap
_audit_creation_method SHELXL-2013
_cell_angle_alpha 90
_cell_angle_beta 90
_cell_angle_gamma 90
_cell_formula_units_Z 4
_cell_length_a 7.07237(5)
_cell_length_b 14.23564(9)
_cell_length_c 20.25493(14)
_cell_measurement_reflns_used 10801
_cell_measurement_temperature 120(2)
_cell_measurement_theta_max 76.0950
_cell_measurement_theta_min 3.7680
_cell_volume 2039.26(2)
_computing_cell_refinement 'CrysAlisPro (Agilent Technologies, 2011)'
_computing_data_collection 'CrysAlisPro (Agilent Technologies, 2011)'
_computing_data_reduction 'CrysAlisPro (Agilent Technologies, 2011)'
_computing_molecular_graphics 'SHELXTL (Sheldrick, 2008)'
_computing_publication_material 'SHELXTL (Sheldrick, 2008) and local programs'
_computing_structure_refinement 'SHELXL-2013 (Sheldrick, 2013)'
_computing_structure_solution 'SHELXTL (Sheldrick, 2008)'
_diffrn_ambient_temperature 120(2)
_diffrn_detector_area_resol_mean 10.3147
_diffrn_measured_fraction_theta_full 1.000
_diffrn_measured_fraction_theta_max 0.996
_diffrn_measurement_device_type 'Agilent Technologies SuperNova'
_diffrn_measurement_method '\w scans'
_diffrn_radiation_type CuK\a
_diffrn_radiation_wavelength 1.54184
_diffrn_reflns_av_R_equivalents 0.0270
_diffrn_reflns_av_unetI/netI 0.0200
_diffrn_reflns_Laue_measured_fraction_full 1.000
_diffrn_reflns_Laue_measured_fraction_max 0.996
_diffrn_reflns_limit_h_max 7
_diffrn_reflns_limit_h_min -8
_diffrn_reflns_limit_k_max 17
_diffrn_reflns_limit_k_min -17
_diffrn_reflns_limit_l_max 25
_diffrn_reflns_limit_l_min -25
_diffrn_reflns_number 17514
_diffrn_reflns_point_group_measured_fraction_full 0.999
_diffrn_reflns_point_group_measured_fraction_max 0.984
_diffrn_reflns_theta_full 67.684
_diffrn_reflns_theta_max 76.167
_diffrn_reflns_theta_min 3.795
_exptl_absorpt_coefficient_mu 0.650
_exptl_absorpt_correction_T_max 1.401
_exptl_absorpt_correction_T_min 0.940
_exptl_absorpt_correction_type gaussian
_exptl_absorpt_process_details
;
CrysAlisPro, Agilent Technologies,
Version 1.171.36.24 (release 03-12-2012 CrysAlis171 .NET)
(compiled Dec  3 2012,18:21:49)
numerical absorption correction based on gaussian integration over
   a multifaceted crystal model
;
_exptl_crystal_colour 'pale purple'
_exptl_crystal_density_diffrn 1.327
_exptl_crystal_description rod
_exptl_crystal_F_000 864
_exptl_crystal_size_max 0.645
_exptl_crystal_size_mid 0.077
_exptl_crystal_size_min 0.063
_refine_diff_density_max 0.174
_refine_diff_density_min -0.142
_refine_diff_density_rms 0.028
_refine_ls_abs_structure_details
;
 Flack x determined using 1670 quotients [(I+)-(I-)]/[(I+)+(I-)]
 (Parsons and Flack (2004), Acta Cryst. A60, s61).
;
_refine_ls_abs_structure_Flack 0.04(8)
_refine_ls_extinction_coef 0.0024(3)
_refine_ls_extinction_expression Fc^*^=kFc[1+0.001xFc^2^\l^3^/sin(2\q)]^-1/4^
_refine_ls_extinction_method SHELXL
_refine_ls_goodness_of_fit_ref 1.033
_refine_ls_hydrogen_treatment refall
_refine_ls_matrix_type full
_refine_ls_number_parameters 381
_refine_ls_number_reflns 4179
_refine_ls_number_restraints 0
_refine_ls_restrained_S_all 1.033
_refine_ls_R_factor_all 0.0264
_refine_ls_R_factor_gt 0.0251
_refine_ls_shift/su_max 0.000
_refine_ls_shift/su_mean 0.000
_refine_ls_structure_factor_coef Fsqd
_refine_ls_weighting_details
;
 w=1/[\s^2^(Fo^2^)+(0.0331P)^2^+0.3245P]
 where P=(Fo^2^+2Fc^2^)/3
;
_refine_ls_weighting_scheme calc
_refine_ls_wR_factor_gt 0.0630
_refine_ls_wR_factor_ref 0.0643
_reflns_Friedel_coverage 0.719
_reflns_Friedel_fraction_full 0.997
_reflns_Friedel_fraction_max 0.967
_reflns_number_gt 4040
_reflns_number_total 4179
_reflns_threshold_expression 'I > 2\s(I)'
_cod_data_source_file ja404867k_si_006.cif
_cod_data_source_block hl3007
_cod_database_code 4120161
_shelx_space_group_comment
;
The symmetry employed for this shelxl refinement is uniquely defined
by the following loop, which should always be used as a source of
symmetry information in preference to the above space-group names.
They are only intended as comments.
;
_shelx_estimated_absorpt_t_min 0.679
_shelx_estimated_absorpt_t_max 0.960
_shelxl_version_number 2013-2

loop_
_space_group_symop_operation_xyz
'x, y, z'
'-x+1/2, -y, z+1/2'
'-x, y+1/2, -z+1/2'
'x+1/2, -y+1/2, -z'

loop_
_atom_site_label
_atom_site_type_symbol
_atom_site_fract_x
_atom_site_fract_y
_atom_site_fract_z
_atom_site_U_iso_or_equiv
_atom_site_adp_type
_atom_site_occupancy
_atom_site_site_symmetry_multiplicity
_atom_site_calc_flag
O1 O -0.00179(15) 0.40934(7) 0.15801(5) 0.0170(2) Uani 1 1 d
O2 O -0.24574(17) 0.53257(8) -0.04043(5) 0.0230(3) Uani 1 1 d
N1 N -0.38069(19) 0.40157(9) 0.00349(6) 0.0179(3) Uani 1 1 d
C1 C -0.1251(2) 0.40659(10) 0.10644(7) 0.0154(3) Uani 1 1 d
C2 C -0.1094(2) 0.47382(10) 0.05818(7) 0.0162(3) Uani 1 1 d
C3 C -0.2457(2) 0.47394(11) 0.00415(7) 0.0178(3) Uani 1 1 d
C4C C -0.3944(2) 0.33328(11) 0.05200(7) 0.0171(3) Uani 1 1 d
C5 C -0.5296(2) 0.26136(12) 0.04917(8) 0.0218(3) Uani 1 1 d
H5 H -0.618(3) 0.2555(15) 0.0134(10) 0.025(5) Uiso 1 1 d
C6 C -0.5341(2) 0.19372(12) 0.09851(8) 0.0228(3) Uani 1 1 d
H6 H -0.632(3) 0.1417(15) 0.0947(10) 0.028(5) Uiso 1 1 d
C7 C -0.4100(2) 0.19621(11) 0.15189(8) 0.0195(3) Uani 1 1 d
H7 H -0.416(3) 0.1473(14) 0.1866(9) 0.017(5) Uiso 1 1 d
C8 C -0.2750(2) 0.26711(10) 0.15612(7) 0.0163(3) Uani 1 1 d
C9 C -0.1400(2) 0.27482(10) 0.21084(7) 0.0164(3) Uani 1 1 d
C10 C -0.0138(2) 0.34546(10) 0.20995(7) 0.0160(3) Uani 1 1 d
C11 C -0.2661(2) 0.33525(10) 0.10538(7) 0.0160(3) Uani 1 1 d
C12 C -0.5105(2) 0.39738(13) -0.05286(8) 0.0231(3) Uani 1 1 d
H12A H -0.499(3) 0.3368(17) -0.0740(11) 0.033(6) Uiso 1 1 d
H12B H -0.640(3) 0.4046(16) -0.0385(11) 0.032(6) Uiso 1 1 d
H12C H -0.471(3) 0.4513(16) -0.0828(11) 0.033(6) Uiso 1 1 d
C13 C 0.0401(2) 0.54721(11) 0.05967(7) 0.0173(3) Uani 1 1 d
C14 C 0.2280(2) 0.52292(11) 0.07260(8) 0.0199(3) Uani 1 1 d
H14 H 0.261(3) 0.4547(14) 0.0792(10) 0.023(5) Uiso 1 1 d
C15 C 0.3679(2) 0.59149(13) 0.07664(8) 0.0227(3) Uani 1 1 d
H15 H 0.494(3) 0.5742(15) 0.0865(11) 0.030(5) Uiso 1 1 d
C16 C 0.3220(3) 0.68538(12) 0.06726(8) 0.0245(4) Uani 1 1 d
H16 H 0.421(4) 0.7334(17) 0.0690(11) 0.037(6) Uiso 1 1 d
C17 C 0.1367(3) 0.71023(11) 0.05330(8) 0.0235(3) Uani 1 1 d
H17 H 0.105(3) 0.7777(16) 0.0465(11) 0.030(5) Uiso 1 1 d
C18 C -0.0031(3) 0.64208(11) 0.04958(8) 0.0204(3) Uani 1 1 d
H18 H -0.136(3) 0.6589(14) 0.0387(9) 0.021(5) Uiso 1 1 d
C19 C 0.1344(2) 0.36724(10) 0.25953(8) 0.0172(3) Uani 1 1 d
C20 C 0.0904(3) 0.37715(11) 0.32641(8) 0.0210(3) Uani 1 1 d
H20 H -0.037(3) 0.3725(14) 0.3403(10) 0.022(5) Uiso 1 1 d
C21 C 0.2332(3) 0.39608(11) 0.37180(8) 0.0266(4) Uani 1 1 d
H21 H 0.196(3) 0.4016(16) 0.4188(11) 0.034(6) Uiso 1 1 d
C22 C 0.4181(3) 0.40701(12) 0.35107(9) 0.0288(4) Uani 1 1 d
H22 H 0.516(4) 0.4214(16) 0.3824(12) 0.039(6) Uiso 1 1 d
C23 C 0.4615(3) 0.39924(13) 0.28431(9) 0.0280(4) Uani 1 1 d
H23 H 0.589(3) 0.4067(17) 0.2698(11) 0.035(6) Uiso 1 1 d
C24 C 0.3208(2) 0.37946(11) 0.23871(8) 0.0211(3) Uani 1 1 d
H24 H 0.354(3) 0.3727(15) 0.1928(11) 0.030(6) Uiso 1 1 d
C25 C -0.1440(2) 0.20162(11) 0.26477(8) 0.0185(3) Uani 1 1 d
H25A H -0.076(3) 0.2222(14) 0.3030(10) 0.020(5) Uiso 1 1 d
H25B H -0.277(3) 0.1931(13) 0.2800(9) 0.018(5) Uiso 1 1 d
C26 C -0.0627(2) 0.10633(11) 0.24305(8) 0.0217(3) Uani 1 1 d
H26A H -0.132(3) 0.0830(14) 0.2024(10) 0.023(5) Uiso 1 1 d
H26B H -0.085(3) 0.0609(13) 0.2787(9) 0.017(5) Uiso 1 1 d
C27 C 0.1501(3) 0.10787(12) 0.23020(8) 0.0234(3) Uani 1 1 d
H27A H 0.180(3) 0.1586(15) 0.1980(10) 0.023(5) Uiso 1 1 d
H27B H 0.190(3) 0.0508(15) 0.2067(11) 0.031(6) Uiso 1 1 d
C28 C 0.2699(3) 0.11792(13) 0.29234(9) 0.0268(4) Uani 1 1 d
H28A H 0.251(4) 0.1801(17) 0.3142(11) 0.040(6) Uiso 1 1 d
H28B H 0.411(3) 0.1118(16) 0.2813(11) 0.035(6) Uiso 1 1 d
H28C H 0.234(3) 0.0678(15) 0.3241(11) 0.032(6) Uiso 1 1 d

loop_
_atom_site_aniso_label
_atom_site_aniso_U_11
_atom_site_aniso_U_22
_atom_site_aniso_U_33
_atom_site_aniso_U_23
_atom_site_aniso_U_13
_atom_site_aniso_U_12
O1 0.0184(5) 0.0166(5) 0.0160(5) 0.0021(4) -0.0034(4) -0.0028(4)
O2 0.0237(6) 0.0277(6) 0.0178(5) 0.0058(4) -0.0018(4) -0.0009(5)
N1 0.0158(6) 0.0228(6) 0.0153(6) -0.0006(5) -0.0019(5) 0.0000(6)
C1 0.0155(7) 0.0168(6) 0.0139(6) -0.0025(5) -0.0007(5) 0.0023(6)
C2 0.0156(7) 0.0173(6) 0.0157(7) -0.0007(5) 0.0008(5) 0.0019(6)
C3 0.0169(7) 0.0215(7) 0.0149(7) -0.0014(5) 0.0015(6) 0.0024(7)
C4C 0.0150(7) 0.0207(7) 0.0155(7) -0.0029(6) 0.0012(5) 0.0012(6)
C5 0.0184(8) 0.0293(8) 0.0176(7) -0.0035(6) -0.0018(6) -0.0042(7)
C6 0.0195(8) 0.0258(8) 0.0230(8) -0.0031(6) 0.0012(6) -0.0061(7)
C7 0.0191(7) 0.0206(7) 0.0187(7) -0.0008(6) 0.0019(6) -0.0026(6)
C8 0.0151(7) 0.0174(6) 0.0166(7) -0.0027(5) 0.0023(6) 0.0016(6)
C9 0.0183(7) 0.0163(6) 0.0147(6) -0.0007(5) 0.0008(6) 0.0003(6)
C10 0.0186(8) 0.0150(6) 0.0143(6) 0.0007(5) 0.0004(6) 0.0015(6)
C11 0.0153(7) 0.0171(7) 0.0155(6) -0.0033(5) 0.0018(5) 0.0003(6)
C12 0.0210(8) 0.0313(9) 0.0170(7) 0.0005(6) -0.0051(6) -0.0014(7)
C13 0.0204(8) 0.0194(7) 0.0119(6) 0.0000(5) 0.0019(5) -0.0010(6)
C14 0.0206(8) 0.0226(7) 0.0165(7) 0.0012(6) 0.0021(6) 0.0001(7)
C15 0.0196(8) 0.0305(8) 0.0180(7) -0.0017(6) 0.0022(6) -0.0030(7)
C16 0.0289(9) 0.0271(8) 0.0176(7) -0.0016(6) 0.0030(6) -0.0109(7)
C17 0.0339(9) 0.0194(7) 0.0173(7) 0.0014(6) 0.0032(7) -0.0029(7)
C18 0.0243(8) 0.0208(7) 0.0162(7) 0.0024(6) 0.0005(6) 0.0010(7)
C19 0.0208(8) 0.0121(6) 0.0186(7) 0.0002(5) -0.0037(6) 0.0000(6)
C20 0.0259(9) 0.0171(7) 0.0200(7) -0.0001(6) -0.0017(6) -0.0015(6)
C21 0.0412(10) 0.0196(7) 0.0189(7) -0.0018(6) -0.0086(7) 0.0012(8)
C22 0.0310(9) 0.0236(8) 0.0319(9) -0.0043(7) -0.0166(8) 0.0009(7)
C23 0.0210(8) 0.0256(8) 0.0373(10) -0.0041(7) -0.0061(7) -0.0004(7)
C24 0.0216(8) 0.0192(7) 0.0225(8) -0.0012(6) -0.0021(6) 0.0007(6)
C25 0.0211(8) 0.0188(7) 0.0156(7) 0.0017(6) -0.0007(6) -0.0035(6)
C26 0.0271(9) 0.0160(7) 0.0221(8) 0.0024(6) -0.0032(6) -0.0027(6)
C27 0.0259(8) 0.0227(8) 0.0217(8) 0.0028(6) 0.0010(7) 0.0028(7)
C28 0.0238(9) 0.0315(9) 0.0251(8) 0.0063(7) -0.0006(7) -0.0025(7)

loop_
_atom_type_symbol
_atom_type_description
_atom_type_scat_dispersion_real
_atom_type_scat_dispersion_imag
_atom_type_scat_source
C C 0.0181 0.0091 'International Tables Vol C Tables 4.2.6.8 and 6.1.1.4'
H H 0.0000 0.0000 'International Tables Vol C Tables 4.2.6.8 and 6.1.1.4'
N N 0.0311 0.0180 'International Tables Vol C Tables 4.2.6.8 and 6.1.1.4'
O O 0.0492 0.0322 'International Tables Vol C Tables 4.2.6.8 and 6.1.1.4'

loop_
_geom_angle_atom_site_label_1
_geom_angle_atom_site_label_2
_geom_angle_atom_site_label_3
_geom_angle
C1 O1 C10 121.43(12)
C3 N1 C4C 123.75(13)
C3 N1 C12 117.57(13)
C4C N1 C12 118.66(13)
O1 C1 C2 118.32(13)
O1 C1 C11 118.74(13)
C2 C1 C11 122.93(14)
C1 C2 C3 118.81(14)
C1 C2 C13 122.21(13)
C3 C2 C13 118.98(13)
O2 C3 N1 119.37(14)
O2 C3 C2 123.52(14)
N1 C3 C2 117.09(13)
N1 C4C C5 122.10(14)
N1 C4C C11 118.94(13)
C5 C4C C11 118.95(14)
C4C C5 H5 122.6(13)
C4C C5 C6 119.55(15)
H5 C5 C6 117.9(13)
C5 C6 H6 117.8(12)
C5 C6 C7 121.77(15)
H6 C6 C7 120.5(12)
C6 C7 H7 120.3(12)
C6 C7 C8 119.90(15)
H7 C7 C8 119.8(12)
C7 C8 C9 123.17(14)
C7 C8 C11 118.88(14)
C9 C8 C11 117.94(13)
C8 C9 C10 118.54(13)
C8 C9 C25 118.89(13)
C10 C9 C25 122.54(14)
O1 C10 C9 122.59(13)
O1 C10 C19 109.36(12)
C9 C10 C19 128.02(14)
C1 C11 C4C 118.42(13)
C1 C11 C8 120.65(13)
C4C C11 C8 120.93(14)
N1 C12 H12A 109.1(14)
N1 C12 H12B 110.7(13)
N1 C12 H12C 105.1(13)
H12A C12 H12B 108(2)
H12A C12 H12C 112.6(18)
H12B C12 H12C 111.2(19)
C2 C13 C14 120.41(14)
C2 C13 C18 121.30(15)
C14 C13 C18 118.28(15)
C13 C14 H14 118.8(13)
C13 C14 C15 120.87(15)
H14 C14 C15 120.4(13)
C14 C15 H15 120.0(13)
C14 C15 C16 120.06(16)
H15 C15 C16 120.0(13)
C15 C16 H16 119.9(14)
C15 C16 C17 119.61(16)
H16 C16 C17 120.4(14)
C16 C17 H17 119.1(13)
C16 C17 C18 120.41(15)
H17 C17 C18 120.5(13)
C13 C18 C17 120.76(16)
C13 C18 H18 118.2(12)
C17 C18 H18 121.1(12)
C10 C19 C20 121.34(15)
C10 C19 C24 119.27(14)
C20 C19 C24 119.38(15)
C19 C20 H20 119.6(13)
C19 C20 C21 119.91(17)
H20 C20 C21 120.4(13)
C20 C21 H21 117.3(14)
C20 C21 C22 120.50(16)
H21 C21 C22 122.2(14)
C21 C22 H22 120.3(15)
C21 C22 C23 119.67(16)
H22 C22 C23 120.0(15)
C22 C23 H23 119.9(14)
C22 C23 C24 120.36(17)
H23 C23 C24 119.8(14)
C19 C24 C23 120.14(16)
C19 C24 H24 120.4(14)
C23 C24 H24 119.4(14)
C9 C25 H25A 111.4(12)
C9 C25 H25B 108.9(11)
C9 C25 C26 113.26(13)
H25A C25 H25B 105.2(16)
H25A C25 C26 108.3(12)
H25B C25 C26 109.5(11)
C25 C26 H26A 109.9(12)
C25 C26 H26B 108.0(11)
C25 C26 C27 113.84(14)
H26A C26 H26B 107.6(15)
H26A C26 C27 110.1(12)
H26B C26 C27 107.1(11)
C26 C27 H27A 109.3(12)
C26 C27 H27B 110.5(14)
C26 C27 C28 114.10(14)
H27A C27 H27B 102.9(17)
H27A C27 C28 110.8(12)
H27B C27 C28 108.6(13)
C27 C28 H28A 112.1(15)
C27 C28 H28B 110.7(13)
C27 C28 H28C 109.0(14)
H28A C28 H28B 107(2)
H28A C28 H28C 108.5(19)
H28B C28 H28C 109.2(19)

loop_
_geom_bond_atom_site_label_1
_geom_bond_atom_site_label_2
_geom_bond_distance
O1 C1 1.3616(18)
O1 C10 1.3933(17)
O2 C3 1.2296(18)
N1 C3 1.405(2)
N1 C4C 1.386(2)
N1 C12 1.4660(19)
C1 C2 1.372(2)
C1 C11 1.423(2)
C2 C3 1.458(2)
C2 C13 1.487(2)
C4C C5 1.402(2)
C4C C11 1.412(2)
C5 H5 0.96(2)
C5 C6 1.388(2)
C6 H6 1.02(2)
C6 C7 1.393(2)
C7 H7 0.991(19)
C7 C8 1.392(2)
C8 C9 1.467(2)
C8 C11 1.415(2)
C9 C10 1.345(2)
C9 C25 1.510(2)
C10 C19 1.484(2)
C12 H12A 0.97(2)
C12 H12B 0.97(2)
C12 H12C 1.02(2)
C13 C14 1.398(2)
C13 C18 1.400(2)
C14 H14 1.01(2)
C14 C15 1.392(2)
C15 H15 0.95(2)
C15 C16 1.388(3)
C16 H16 0.98(2)
C16 C17 1.387(3)
C17 H17 1.00(2)
C17 C18 1.387(2)
C18 H18 0.99(2)
C19 C20 1.397(2)
C19 C24 1.395(2)
C20 H20 0.94(2)
C20 C21 1.392(2)
C21 H21 0.99(2)
C21 C22 1.382(3)
C22 H22 0.96(3)
C22 C23 1.391(3)
C23 H23 0.96(2)
C23 C24 1.387(2)
C24 H24 0.96(2)
C25 H25A 0.96(2)
C25 H25B 1.00(2)
C25 C26 1.537(2)
C26 H26A 1.01(2)
C26 H26B 0.982(19)
C26 C27 1.528(2)
C27 H27A 1.00(2)
C27 H27B 0.98(2)
C27 C28 1.524(2)
C28 H28A 1.00(2)
C28 H28B 1.03(2)
C28 H28C 0.99(2)

loop_
_geom_torsion_atom_site_label_1
_geom_torsion_atom_site_label_2
_geom_torsion_atom_site_label_3
_geom_torsion_atom_site_label_4
_geom_torsion
C10 O1 C1 C2 177.62(13)
C10 O1 C1 C11 -1.47(19)
O1 C1 C2 C3 -177.48(13)
O1 C1 C2 C13 1.7(2)
C11 C1 C2 C3 1.6(2)
C11 C1 C2 C13 -179.27(14)
C4C N1 C3 O2 -178.78(14)
C4C N1 C3 C2 2.2(2)
C12 N1 C3 O2 2.9(2)
C12 N1 C3 C2 -176.10(14)
C1 C2 C3 O2 178.24(14)
C1 C2 C3 N1 -2.8(2)
C13 C2 C3 O2 -1.0(2)
C13 C2 C3 N1 177.97(13)
C3 N1 C4C C5 -179.11(14)
C3 N1 C4C C11 -0.2(2)
C12 N1 C4C C5 -0.8(2)
C12 N1 C4C C11 178.08(14)
N1 C4C C5 C6 178.67(14)
C11 C4C C5 C6 -0.2(2)
C4C C5 C6 C7 1.3(3)
C5 C6 C7 C8 -1.0(3)
C6 C7 C8 C9 179.71(15)
C6 C7 C8 C11 -0.5(2)
C7 C8 C9 C10 179.32(15)
C7 C8 C9 C25 1.2(2)
C11 C8 C9 C10 -0.5(2)
C11 C8 C9 C25 -178.61(13)
C8 C9 C10 O1 -2.4(2)
C8 C9 C10 C19 179.79(14)
C25 C9 C10 O1 175.58(14)
C25 C9 C10 C19 -2.2(2)
C1 O1 C10 C9 3.5(2)
C1 O1 C10 C19 -178.31(13)
N1 C4C C11 C1 -1.2(2)
N1 C4C C11 C8 179.84(13)
C5 C4C C11 C1 177.74(14)
C5 C4C C11 C8 -1.3(2)
C7 C8 C11 C1 -177.39(14)
C7 C8 C11 C4C 1.6(2)
C9 C8 C11 C1 2.5(2)
C9 C8 C11 C4C -178.57(13)
O1 C1 C11 C4C 179.51(13)
O1 C1 C11 C8 -1.5(2)
C2 C1 C11 C4C 0.5(2)
C2 C1 C11 C8 179.47(14)
C1 C2 C13 C14 46.9(2)
C1 C2 C13 C18 -131.84(16)
C3 C2 C13 C14 -133.96(15)
C3 C2 C13 C18 47.3(2)
C2 C13 C14 C15 -177.49(14)
C18 C13 C14 C15 1.3(2)
C13 C14 C15 C16 -0.5(2)
C14 C15 C16 C17 -0.6(2)
C15 C16 C17 C18 0.9(2)
C16 C17 C18 C13 -0.1(2)
C2 C13 C18 C17 177.80(14)
C14 C13 C18 C17 -0.9(2)
O1 C10 C19 C20 129.04(15)
O1 C10 C19 C24 -49.98(18)
C9 C10 C19 C20 -52.9(2)
C9 C10 C19 C24 128.04(17)
C10 C19 C20 C21 178.95(14)
C24 C19 C20 C21 -2.0(2)
C19 C20 C21 C22 1.3(2)
C20 C21 C22 C23 0.1(3)
C21 C22 C23 C24 -0.8(3)
C22 C23 C24 C19 0.0(3)
C10 C19 C24 C23 -179.58(14)
C20 C19 C24 C23 1.4(2)
C8 C9 C25 C26 73.40(18)
C10 C9 C25 C26 -104.62(17)
C9 C25 C26 C27 68.29(18)
C25 C26 C27 C28 70.65(19)
